data_7027572
loop_
_publ_author_name
'Calderazzo, Fausto'
'D'Attoma, Michele'
'Marchetti, Fabio'
'Pampaloni, Guido'
'Troyanov, Sergei I.'

_publ_section_title
;
 Labile adducts of TiCl4 with thionyl chloride structurally characterized
 at low temperature: a comparison with the zirconium and hafnium
 analogues, [MCl4(SOCl2)]2
;
_journal_issue 14
_journal_name_full 'Journal of the Chemical Society, Dalton Transactions'
_journal_page_first 2275
_journal_paper_doi 10.1039/a904186i
_journal_year 1999
_chemical_formula_sum 'Cl12 O2 S2 Ti2'
_chemical_formula_weight 617.32
_chemical_name_common \a-Di-\m-chlorotrichloro-bis-(thionylchloride)dititanium(iv)
_chemical_name_systematic
; 
 ? 
;
_space_group_IT_number 14
_symmetry_cell_setting monoclinic
_symmetry_space_group_name_Hall '-P 2ybc'
_symmetry_space_group_name_H-M 'P 1 21/c 1'
_atom_sites_solution_hydrogens none
_atom_sites_solution_primary direct
_atom_sites_solution_secondary difmap
_audit_creation_method SHELXL
_cell_angle_alpha 90.00
_cell_angle_beta 114.63(4)
_cell_angle_gamma 90.00
_cell_formula_units_Z 2
_cell_length_a 6.442(3)
_cell_length_b 21.148(8)
_cell_length_c 7.065(3)
_cell_measurement_reflns_used 24
_cell_measurement_temperature 140(2)
_cell_measurement_theta_max 18
_cell_measurement_theta_min 16
_cell_volume 874.9(7)
_computing_structure_refinement 'SHELXL-93 (Sheldrick, 1993)'
_computing_structure_solution 'SHELXS-86 (Sheldrick, 1990)'
_diffrn_ambient_temperature 140(2)
_diffrn_measurement_device STADI-4
_diffrn_radiation_monochromator graphite
_diffrn_radiation_source 'fine-focus sealed tube'
_diffrn_radiation_type MoK\a
_diffrn_radiation_wavelength 0.71073
_diffrn_reflns_av_R_equivalents 0.0000
_diffrn_reflns_av_sigmaI/netI 0.0193
_diffrn_reflns_limit_h_max 7
_diffrn_reflns_limit_h_min -8
_diffrn_reflns_limit_k_max 27
_diffrn_reflns_limit_k_min 0
_diffrn_reflns_limit_l_max 9
_diffrn_reflns_limit_l_min 0
_diffrn_reflns_number 1911
_diffrn_reflns_theta_max 26.99
_diffrn_reflns_theta_min 1.93
_exptl_absorpt_coefficient_mu 2.968
_exptl_absorpt_correction_T_max 0.986
_exptl_absorpt_correction_T_min 0.664
_exptl_absorpt_correction_type Psi
_exptl_crystal_colour yellow
_exptl_crystal_density_diffrn 2.343
_exptl_crystal_F_000 592
_exptl_crystal_size_max 0.5
_exptl_crystal_size_mid 0.3
_exptl_crystal_size_min 0.3
_refine_diff_density_max 0.686
_refine_diff_density_min -0.752
_refine_diff_density_rms 0.116
_refine_ls_extinction_coef 0.0413(22)
_refine_ls_extinction_expression Fc^*^=kFc[1+0.001xFc^2^\l^3^/sin(2\q)]^-1/4^
_refine_ls_extinction_method SHELXL
_refine_ls_goodness_of_fit_all 1.120
_refine_ls_goodness_of_fit_obs 1.134
_refine_ls_matrix_type full
_refine_ls_number_parameters 83
_refine_ls_number_reflns 1806
_refine_ls_number_restraints 0
_refine_ls_restrained_S_all 1.500
_refine_ls_restrained_S_obs 1.134
_refine_ls_R_factor_all 0.0450
_refine_ls_R_factor_obs 0.0360
_refine_ls_shift/esd_max 0.001
_refine_ls_shift/esd_mean 0.000
_refine_ls_structure_factor_coef Fsqd
_refine_ls_weighting_details 'w=1/[\s^2^(Fo^2^)+(0.0498P)^2^+1.9412P] where P=(Fo^2^+2Fc^2^)/3'
_refine_ls_weighting_scheme calc
_refine_ls_wR_factor_all 0.1236
_refine_ls_wR_factor_obs 0.0883
_reflns_number_observed 1694
_reflns_number_total 1911
_reflns_observed_criterion >2sigma(I)
_cod_data_source_file 904186Isup1.cif
_cod_data_source_block 1
_cod_depositor_comments
;
The following automatic conversions were performed:

'_symmetry_cell_setting' value 'Monoclinic' changed to 'monoclinic'
according to /home/saulius/struct/CIF-dictionaries/cif_core.dic
dictionary named 'cif_core.dic' version 2.4.2 from 2011-04-26.

Automatic conversion script
Id: cif_fix_values 1891 2012-01-12 08:04:46Z andrius 

The following automatic conversions were performed:

'_refine_ls_weighting_scheme' value 'calc
w=1/[\s^2^(Fo^2^)+(0.0498P)^2^+1.9412P] where P=(Fo^2^+2Fc^2^)/3' was
changed to 'calc'. New tag '_refine_ls_weighting_details' was
created. The value of the new tag was set to
'w=1/[\s^2^(Fo^2^)+(0.0498P)^2^+1.9412P] where P=(Fo^2^+2Fc^2^)/3'.

Automatic conversion script
Id: cif_fix_values 3143 2015-03-26 13:38:13Z robertas 
;
_cod_original_cell_volume 874.9(6)
_cod_original_sg_symbol_H-M P2(1)/c
_cod_database_code 7027572

loop_
_symmetry_equiv_pos_as_xyz
'x, y, z'
'-x, y+1/2, -z+1/2'
'-x, -y, -z'
'x, -y-1/2, z-1/2'

loop_
_atom_site_aniso_label
_atom_site_aniso_U_11
_atom_site_aniso_U_22
_atom_site_aniso_U_33
_atom_site_aniso_U_23
_atom_site_aniso_U_13
_atom_site_aniso_U_12
Ti 0.0111(3) 0.0087(3) 0.0119(3) 0.0009(2) 0.0064(2) -0.0006(2)
S 0.0154(4) 0.0127(4) 0.0109(4) -0.0003(3) 0.0057(3) -0.0018(3)
Cl1 0.0131(4) 0.0108(4) 0.0181(4) 0.0022(3) 0.0107(3) 0.0020(3)
Cl2 0.0169(4) 0.0105(4) 0.0192(4) 0.0009(3) 0.0079(3) 0.0028(3)
Cl3 0.0184(4) 0.0186(4) 0.0198(4) 0.0017(3) 0.0131(3) -0.0033(3)
Cl4 0.0165(4) 0.0163(4) 0.0144(4) -0.0026(3) 0.0053(3) -0.0008(3)
Cl5 0.0333(5) 0.0169(4) 0.0246(5) -0.0056(3) 0.0127(4) 0.0046(4)
Cl6 0.0202(4) 0.0254(5) 0.0262(5) 0.0020(4) 0.0120(4) -0.0075(4)
O 0.0186(12) 0.0123(11) 0.0144(12) -0.0011(9) 0.0063(10) -0.0028(9)

loop_
_atom_site_label
_atom_site_type_symbol
_atom_site_fract_x
_atom_site_fract_y
_atom_site_fract_z
_atom_site_U_iso_or_equiv
_atom_site_thermal_displace_type
_atom_site_occupancy
_atom_site_calc_flag
Ti Ti 0.50279(10) 0.92678(3) 0.65345(9) 0.0101(2) Uani 1 d
S S 0.11935(14) 0.85924(4) 0.16639(12) 0.0129(2) Uani 1 d
Cl1 Cl 0.70921(13) 0.97406(4) 0.46272(12) 0.0126(2) Uani 1 d
Cl2 Cl 0.68862(14) 0.83629(4) 0.67383(13) 0.0154(2) Uani 1 d
Cl3 Cl 0.24112(15) 0.89164(4) 0.75334(14) 0.0172(2) Uani 1 d
Cl4 Cl 0.73735(14) 0.96801(4) 0.95110(12) 0.0161(2) Uani 1 d
Cl5 Cl 0.2948(2) 0.77752(4) 0.18151(15) 0.0248(2) Uani 1 d
Cl6 Cl -0.1177(2) 0.82388(5) 0.25925(15) 0.0232(2) Uani 1 d
O O 0.2714(4) 0.89996(12) 0.3343(4) 0.0153(5) Uani 1 d

loop_
_atom_type_symbol
_atom_type_description
_atom_type_scat_dispersion_real
_atom_type_scat_dispersion_imag
_atom_type_scat_source
O O 0.0106 0.0060 'International Tables Vol C Tables 4.2.6.8 and 6.1.1.4'
S S 0.1246 0.1234 'International Tables Vol C Tables 4.2.6.8 and 6.1.1.4'
Cl Cl 0.1484 0.1585 'International Tables Vol C Tables 4.2.6.8 and 6.1.1.4'
Ti Ti 0.2776 0.4457 'International Tables Vol C Tables 4.2.6.8 and 6.1.1.4'

loop_
_geom_angle_atom_site_label_1
_geom_angle_atom_site_label_2
_geom_angle_atom_site_label_3
_geom_angle
_geom_angle_site_symmetry_1
_geom_angle_site_symmetry_3
Cl4 Ti O 170.99(7) . .
Cl4 Ti Cl3 98.04(5) . .
O Ti Cl3 87.66(8) . .
Cl4 Ti Cl2 98.19(5) . .
O Ti Cl2 87.78(8) . .
Cl3 Ti Cl2 98.70(5) . .
Cl4 Ti Cl1 92.63(5) . 3_676
O Ti Cl1 80.33(8) . 3_676
Cl3 Ti Cl1 90.11(4) . 3_676
Cl2 Ti Cl1 164.91(4) . 3_676
Cl4 Ti Cl1 92.85(5) . .
O Ti Cl1 80.43(8) . .
Cl3 Ti Cl1 165.46(4) . .
Cl2 Ti Cl1 89.20(4) . .
Cl1 Ti Cl1 79.75(4) 3_676 .
O S Cl6 107.03(11) . .
O S Cl5 106.67(12) . .
Cl6 S Cl5 98.34(6) . .
Ti Cl1 Ti 100.25(4) 3_676 .
S O Ti 157.4(2) . .

loop_
_geom_bond_atom_site_label_1
_geom_bond_atom_site_label_2
_geom_bond_distance
_geom_bond_site_symmetry_2
Ti Cl4 2.1948(15) .
Ti O 2.197(3) .
Ti Cl3 2.2098(13) .
Ti Cl2 2.2298(12) .
Ti Cl1 2.4500(12) 3_676
Ti Cl1 2.4652(12) .
S O 1.463(3) .
S Cl6 2.0387(14) .
S Cl5 2.0432(14) .
Cl1 Ti 2.4500(12) 3_676
